data_7129398
loop_
_publ_author_name
'Dastidar, Parthasarathi'
'Biswas, Protap'
'Datta, Hemanta Kumar'

_publ_section_title
;
 Multi-NSAIDs Based Zn(II) Coordination Complex Derived
 Metallogelators/Metallogels as Plausible Multi-drug Self-delivery Systems
;
_journal_name_full 'Chemical Communications'
_journal_paper_doi 10.1039/D1CC05334E
_journal_year 2022
_chemical_formula_moiety 'C62 H78 N4 O6 Zn'
_chemical_formula_sum 'C62 H78 N4 O6 Zn'
_chemical_formula_weight 1040.65
_space_group_crystal_system monoclinic
_space_group_IT_number 15
_space_group_name_Hall '-C 2yc'
_space_group_name_H-M_alt 'C 1 2/c 1'
_atom_sites_solution_hydrogens mixed
_atom_sites_solution_primary direct
_audit_creation_date 2021-09-20
_audit_creation_method
;
Olex2 1.3-ac4
(compiled 2019.04.23 svn.r3594 for Rigaku Oxford Diffraction, GUI svn.r5739)
;
_audit_update_record
;
2021-09-21 deposited with the CCDC.	2021-12-13 downloaded from the CCDC.
;
_cell_angle_alpha 90
_cell_angle_beta 115.266(3)
_cell_angle_gamma 90
_cell_formula_units_Z 4
_cell_length_a 22.240(3)
_cell_length_b 19.260(3)
_cell_length_c 14.7633(18)
_cell_measurement_reflns_used 3042
_cell_measurement_temperature 100(2)
_cell_measurement_theta_max 25.151
_cell_measurement_theta_min 2.608
_cell_volume 5718.8(14)
_computing_cell_refinement 'SAINT V8.38A (?, 2016)'
_computing_data_reduction 'SAINT V8.38A (?, 2016)'
_computing_molecular_graphics 'Olex2 (Dolomanov et al., 2009)'
_computing_publication_material 'Olex2 (Dolomanov et al., 2009)'
_computing_structure_refinement 'XL (Sheldrick, 2008)'
_computing_structure_solution 'ShelXS (Sheldrick, 2008)'
_diffrn_ambient_temperature 100.02
_diffrn_measured_fraction_theta_full 0.999
_diffrn_measured_fraction_theta_max 0.998
_diffrn_measurement_device_type 'Bruker APEX-II CCD'
_diffrn_measurement_method '\f and \w scans'
_diffrn_radiation_type MoK\a
_diffrn_radiation_wavelength 0.71073
_diffrn_reflns_av_R_equivalents 0.1391
_diffrn_reflns_av_unetI/netI 0.1058
_diffrn_reflns_Laue_measured_fraction_full 0.999
_diffrn_reflns_Laue_measured_fraction_max 0.998
_diffrn_reflns_limit_h_max 26
_diffrn_reflns_limit_h_min -26
_diffrn_reflns_limit_k_max 23
_diffrn_reflns_limit_k_min -22
_diffrn_reflns_limit_l_max 17
_diffrn_reflns_limit_l_min -17
_diffrn_reflns_number 28279
_diffrn_reflns_point_group_measured_fraction_full 0.999
_diffrn_reflns_point_group_measured_fraction_max 0.998
_diffrn_reflns_theta_full 25.242
_diffrn_reflns_theta_max 25.363
_diffrn_reflns_theta_min 2.406
_exptl_absorpt_coefficient_mu 0.482
_exptl_absorpt_correction_T_max 0.7070
_exptl_absorpt_correction_T_min 0.6105
_exptl_absorpt_correction_type multi-scan
_exptl_absorpt_process_details
'SADABS-2016/2 (Bruker,2016/2) was used for absorption correction. wR2(int) was 0.1414 before and 0.1062 after correction. The Ratio of minimum to maximum transmission is 0.8635. The \l/2 correction factor is Not present.'
_exptl_crystal_colour 'clear light colourless'
_exptl_crystal_colour_lustre clear
_exptl_crystal_colour_modifier light
_exptl_crystal_colour_primary colourless
_exptl_crystal_density_diffrn 1.209
_exptl_crystal_description plate
_exptl_crystal_F_000 2224
_exptl_crystal_size_max 0.36
_exptl_crystal_size_mid 0.21
_exptl_crystal_size_min 0.15
_refine_diff_density_max 0.500
_refine_diff_density_min -0.524
_refine_diff_density_rms 0.069
_refine_ls_extinction_method none
_refine_ls_goodness_of_fit_ref 1.034
_refine_ls_hydrogen_treatment mixed
_refine_ls_matrix_type full
_refine_ls_number_parameters 360
_refine_ls_number_reflns 5247
_refine_ls_number_restraints 0
_refine_ls_restrained_S_all 1.034
_refine_ls_R_factor_all 0.1275
_refine_ls_R_factor_gt 0.0595
_refine_ls_shift/su_max 0.000
_refine_ls_shift/su_mean 0.000
_refine_ls_structure_factor_coef Fsqd
_refine_ls_weighting_details 'w=1/[\s^2^(Fo^2^)+(0.0550P)^2^+9.6616P] where P=(Fo^2^+2Fc^2^)/3'
_refine_ls_weighting_scheme calc
_refine_ls_wR_factor_gt 0.1271
_refine_ls_wR_factor_ref 0.1683
_reflns_Friedel_coverage 0.000
_reflns_number_gt 3066
_reflns_number_total 5247
_reflns_threshold_expression 'I > 2\s(I)'
_cod_data_source_file d1cc05334e2.cif
_cod_data_source_block diibu
_cod_original_cell_volume 5718.8(13)
_cod_database_code 7129398
_shelx_shelxl_version_number 2016/6
_shelx_space_group_comment
;
The symmetry employed for this shelxl refinement is uniquely defined
by the following loop, which should always be used as a source of
symmetry information in preference to the above space-group names.
They are only intended as comments.
;
_olex2_refinement_description
;
1. Fixed Uiso
 At 1.2 times of:
  All C(H) groups, All C(H,H) groups
 At 1.5 times of:
  All C(H,H,H) groups
2. Others
 Sof(C21B)=Sof(H21A)=Sof(H21B)=Sof(H21C)=Sof(C20A)=Sof(H20A)=1-FVAR(1)
 Sof(C20B)=Sof(H20B)=Sof(C21A)=Sof(H21D)=Sof(H21E)=Sof(H21F)=FVAR(1)
3.a Ternary CH refined with riding coordinates:
 C7(H7), C16(H16), C29(H29), C20B(H20B), C20A(H20A)
3.b Secondary CH2 refined with riding coordinates:
 C15(H15A,H15B), C28(H28A,H28B)
3.c Aromatic/amide H refined with riding coordinates:
 C1(H1), C11(H11), C10(H10), C4(H4), C5(H5), C13(H13), C3(H3), C14(H14),
 C24(H24), C23(H23), C27(H27), C26(H26)
3.d Idealised Me refined as rotating group:
 C8(H8A,H8B,H8C), C17(H17A,H17B,H17C), C31(H31A,H31B,H31C), C30(H30A,H30B,
 H30C), C18(H18A,H18B,H18C), C21B(H21A,H21B,H21C), C21A(H21D,H21E,H21F)
;
_olex2_submission_special_instructions 'No special instructions were received'

loop_
_space_group_symop_operation_xyz
'x, y, z'
'-x, y, -z+1/2'
'x+1/2, y+1/2, z'
'-x+1/2, y+1/2, -z+1/2'
'-x, -y, -z'
'x, -y, z-1/2'
'-x+1/2, -y+1/2, -z'
'x+1/2, -y+1/2, z-1/2'

loop_
_atom_site_label
_atom_site_type_symbol
_atom_site_fract_x
_atom_site_fract_y
_atom_site_fract_z
_atom_site_U_iso_or_equiv
_atom_site_adp_type
_atom_site_occupancy
_atom_site_site_symmetry_order
_atom_site_calc_flag
_atom_site_refinement_flags_posn
_atom_site_refinement_flags_adp
_atom_site_refinement_flags_occupancy
_atom_site_disorder_assembly
_atom_site_disorder_group
Zn01 Zn 0.500000 0.54211(4) 0.750000 0.0378(2) Uani 1 2 d S T P . .
O2 O 0.58404(13) 0.58685(15) 0.7700(2) 0.0381(7) Uani 1 1 d . . . . .
O1 O 0.29347(14) 0.51605(16) 0.4131(2) 0.0455(8) Uani 1 1 d . . . . .
N2 N 0.36645(15) 0.46568(18) 0.3635(2) 0.0309(8) Uani 1 1 d . . . . .
O3 O 0.55913(15) 0.65189(16) 0.8717(2) 0.0543(9) Uani 1 1 d . . . . .
N1 N 0.47892(16) 0.47557(17) 0.6315(2) 0.0320(8) Uani 1 1 d . . . . .
C2 C 0.41702(18) 0.4496(2) 0.4580(3) 0.0285(9) Uani 1 1 d . . . . .
C1 C 0.42976(19) 0.4900(2) 0.5419(3) 0.0312(9) Uani 1 1 d . . . . .
H1 H 0.402557 0.529422 0.535488 0.037 Uiso 1 1 calc R . . . .
C11 C 0.3503(2) 0.6390(2) 0.1148(3) 0.0365(10) Uani 1 1 d . . . . .
H11 H 0.361504 0.637491 0.059485 0.044 Uiso 1 1 calc R . . . .
C10 C 0.3191(2) 0.5822(2) 0.1336(3) 0.0358(10) Uani 1 1 d . . . . .
H10 H 0.309416 0.542365 0.091756 0.043 Uiso 1 1 calc R . . . .
C12 C 0.3657(2) 0.6981(2) 0.1745(3) 0.0381(10) Uani 1 1 d . . . . .
C4 C 0.5087(2) 0.3778(2) 0.5611(3) 0.0339(10) Uani 1 1 d . . . . .
H4 H 0.536927 0.338978 0.569480 0.041 Uiso 1 1 calc R . . . .
C5 C 0.5174(2) 0.4196(2) 0.6407(3) 0.0351(10) Uani 1 1 d . . . . .
H5 H 0.551731 0.408759 0.704611 0.042 Uiso 1 1 calc R . . . .
C9 C 0.30179(19) 0.5834(2) 0.2141(3) 0.0320(9) Uani 1 1 d . . . . .
C6 C 0.30906(19) 0.5007(2) 0.3459(3) 0.0339(10) Uani 1 1 d . . . . .
C13 C 0.3475(2) 0.6985(2) 0.2537(3) 0.0393(11) Uani 1 1 d . . . . .
H13 H 0.357028 0.738292 0.295561 0.047 Uiso 1 1 calc R . . . .
C3 C 0.45788(18) 0.3930(2) 0.4680(3) 0.0312(9) Uani 1 1 d . . . . .
H3 H 0.451165 0.364871 0.411593 0.037 Uiso 1 1 calc R . . . .
C7 C 0.26855(19) 0.5214(2) 0.2379(3) 0.0359(10) Uani 1 1 d . . . . .
H7 H 0.267963 0.481774 0.193833 0.043 Uiso 1 1 calc R . . . .
C19 C 0.5925(2) 0.6412(2) 0.8248(4) 0.0407(11) Uani 1 1 d . . . . .
C14 C 0.3161(2) 0.6429(2) 0.2729(3) 0.0399(11) Uani 1 1 d . . . . .
H14 H 0.303960 0.645066 0.327178 0.048 Uiso 1 1 calc R . . . .
C15 C 0.4000(2) 0.7599(2) 0.1561(3) 0.0483(12) Uani 1 1 d . . . . .
H15A H 0.431104 0.743605 0.128630 0.058 Uiso 1 1 calc R . . . .
H15B H 0.426769 0.782865 0.221013 0.058 Uiso 1 1 calc R . . . .
C25 C 0.8422(2) 0.6033(2) 0.9456(4) 0.0555(14) Uani 1 1 d . . . . .
C8 C 0.1972(2) 0.5384(3) 0.2189(3) 0.0509(12) Uani 1 1 d . . . . .
H8A H 0.197210 0.576984 0.262235 0.076 Uiso 1 1 calc GR . . . .
H8B H 0.176719 0.497564 0.233706 0.076 Uiso 1 1 calc GR . . . .
H8C H 0.171929 0.551689 0.148639 0.076 Uiso 1 1 calc GR . . . .
C24 C 0.8015(2) 0.5958(3) 0.9951(4) 0.0590(14) Uani 1 1 d . . . . .
H24 H 0.817294 0.571459 1.056893 0.071 Uiso 1 1 calc R . . . .
C16 C 0.3526(3) 0.8140(2) 0.0837(4) 0.0551(13) Uani 1 1 d . . . . .
H16 H 0.314065 0.819986 0.100948 0.066 Uiso 1 1 calc R . . . .
C23 C 0.7381(2) 0.6239(3) 0.9545(4) 0.0626(15) Uani 1 1 d . . . . .
H23 H 0.711075 0.618231 0.989465 0.075 Uiso 1 1 calc R . . . .
C28 C 0.9126(2) 0.5749(3) 0.9924(4) 0.0599(14) Uani 1 1 d . . . . .
H28A H 0.912202 0.528822 1.021847 0.072 Uiso 1 1 calc R . . . .
H28B H 0.927945 0.568318 0.939171 0.072 Uiso 1 1 calc R . . . .
C27 C 0.7530(2) 0.6654(3) 0.8145(5) 0.0718(18) Uani 1 1 d . . . . .
H27 H 0.736440 0.688566 0.751748 0.086 Uiso 1 1 calc R . . . .
C26 C 0.8163(2) 0.6376(3) 0.8541(5) 0.0658(16) Uani 1 1 d . . . . .
H26 H 0.842687 0.642148 0.817999 0.079 Uiso 1 1 calc R . . . .
C29 C 0.9615(2) 0.6213(3) 1.0729(4) 0.0637(15) Uani 1 1 d . . . . .
H29 H 0.943516 0.630938 1.123199 0.076 Uiso 1 1 calc R . . . .
C22 C 0.7129(2) 0.6597(3) 0.8658(5) 0.0671(17) Uani 1 1 d . . . . .
C17 C 0.3259(3) 0.7872(3) -0.0236(4) 0.0656(15) Uani 1 1 d . . . . .
H17A H 0.362808 0.781375 -0.042568 0.098 Uiso 1 1 calc GR . . . .
H17B H 0.293932 0.820621 -0.068832 0.098 Uiso 1 1 calc GR . . . .
H17C H 0.303843 0.742430 -0.028363 0.098 Uiso 1 1 calc GR . . . .
C31 C 0.9714(3) 0.6902(3) 1.0314(5) 0.084(2) Uani 1 1 d . . . . .
H31A H 0.988681 0.681949 0.981425 0.126 Uiso 1 1 calc GR . . . .
H31B H 1.003077 0.718587 1.085976 0.126 Uiso 1 1 calc GR . . . .
H31C H 0.928705 0.714588 0.999971 0.126 Uiso 1 1 calc GR . . . .
C20B C 0.6430(6) 0.6889(6) 0.8076(9) 0.034(3) Uani 0.582(14) 1 d . . . A 1
H20B H 0.631853 0.693501 0.734729 0.041 Uiso 0.582(14) 1 calc R . . A 1
C30 C 1.0284(3) 0.5829(3) 1.1267(5) 0.090(2) Uani 1 1 d . . . . .
H30A H 1.022336 0.542412 1.162056 0.135 Uiso 1 1 calc GR . . . .
H30B H 1.061211 0.614311 1.174922 0.135 Uiso 1 1 calc GR . . . .
H30C H 1.044227 0.567718 1.077282 0.135 Uiso 1 1 calc GR . . . .
C18 C 0.3858(3) 0.8831(3) 0.0942(5) 0.0854(19) Uani 1 1 d . . . . .
H18A H 0.403104 0.898520 0.164070 0.128 Uiso 1 1 calc GR . . . .
H18B H 0.353392 0.917090 0.051007 0.128 Uiso 1 1 calc GR . . . .
H18C H 0.422459 0.879081 0.074475 0.128 Uiso 1 1 calc GR . . . .
C21B C 0.6252(6) 0.7457(7) 0.7652(12) 0.056(5) Uani 0.418(14) 1 d . . . A 2
H21A H 0.625295 0.719732 0.708219 0.084 Uiso 0.418(14) 1 calc GR . . A 2
H21B H 0.655724 0.785129 0.780255 0.084 Uiso 0.418(14) 1 calc GR . . A 2
H21C H 0.580139 0.762673 0.748669 0.084 Uiso 0.418(14) 1 calc GR . . A 2
C21A C 0.6445(4) 0.7594(5) 0.8549(9) 0.053(3) Uani 0.582(14) 1 d . . . A 1
H21D H 0.599488 0.778761 0.827772 0.080 Uiso 0.582(14) 1 calc GR . . A 1
H21E H 0.673732 0.790788 0.839813 0.080 Uiso 0.582(14) 1 calc GR . . A 1
H21F H 0.661359 0.754102 0.927647 0.080 Uiso 0.582(14) 1 calc GR . . A 1
C20A C 0.6474(7) 0.6983(9) 0.8562(13) 0.037(4) Uani 0.418(14) 1 d . . . A 2
H20A H 0.653202 0.723302 0.918723 0.044 Uiso 0.418(14) 1 calc R . . A 2
H2 H 0.3700(17) 0.4530(18) 0.313(3) 0.020(10) Uiso 1 1 d . . . . .

loop_
_atom_site_aniso_label
_atom_site_aniso_U_11
_atom_site_aniso_U_22
_atom_site_aniso_U_33
_atom_site_aniso_U_23
_atom_site_aniso_U_13
_atom_site_aniso_U_12
Zn01 0.0304(4) 0.0512(5) 0.0380(4) 0.000 0.0205(3) 0.000
O2 0.0347(17) 0.0423(19) 0.0419(17) 0.0020(14) 0.0208(14) 0.0044(14)
O1 0.0362(17) 0.068(2) 0.0376(17) 0.0106(15) 0.0209(15) 0.0157(15)
N2 0.0262(18) 0.045(2) 0.0226(17) 0.0078(16) 0.0117(16) 0.0101(16)
O3 0.047(2) 0.053(2) 0.073(2) -0.0197(17) 0.0352(19) -0.0067(16)
N1 0.0277(19) 0.041(2) 0.0307(19) 0.0088(15) 0.0156(16) 0.0055(16)
C2 0.021(2) 0.038(2) 0.028(2) 0.0100(18) 0.0120(18) 0.0030(18)
C1 0.026(2) 0.036(2) 0.035(2) 0.0083(19) 0.017(2) 0.0028(18)
C11 0.036(2) 0.042(3) 0.032(2) 0.006(2) 0.015(2) 0.014(2)
C10 0.035(2) 0.036(3) 0.034(2) 0.0045(19) 0.012(2) 0.010(2)
C12 0.034(2) 0.037(3) 0.040(3) 0.009(2) 0.012(2) 0.013(2)
C4 0.032(2) 0.038(3) 0.033(2) 0.0077(19) 0.015(2) 0.0092(19)
C5 0.031(2) 0.045(3) 0.032(2) 0.011(2) 0.015(2) 0.009(2)
C9 0.026(2) 0.033(2) 0.032(2) 0.0127(19) 0.0082(19) 0.0124(18)
C6 0.027(2) 0.041(3) 0.035(2) 0.0089(19) 0.015(2) 0.0054(19)
C13 0.040(3) 0.035(3) 0.036(2) 0.0032(19) 0.010(2) 0.017(2)
C3 0.024(2) 0.037(3) 0.035(2) 0.0043(18) 0.0149(19) 0.0014(18)
C7 0.027(2) 0.040(3) 0.040(2) 0.0076(19) 0.013(2) 0.0072(19)
C19 0.021(2) 0.035(3) 0.064(3) 0.007(2) 0.016(2) 0.0020(19)
C14 0.043(3) 0.043(3) 0.035(2) 0.010(2) 0.017(2) 0.017(2)
C15 0.048(3) 0.042(3) 0.053(3) 0.005(2) 0.020(2) 0.007(2)
C25 0.028(2) 0.041(3) 0.094(4) 0.014(3) 0.024(3) -0.004(2)
C8 0.030(2) 0.071(4) 0.047(3) 0.017(3) 0.012(2) 0.013(2)
C24 0.033(3) 0.051(3) 0.091(4) 0.011(3) 0.025(3) -0.008(2)
C16 0.055(3) 0.041(3) 0.073(4) 0.018(3) 0.030(3) 0.006(2)
C23 0.036(3) 0.058(3) 0.100(4) 0.012(3) 0.036(3) -0.008(3)
C28 0.034(3) 0.045(3) 0.098(4) 0.008(3) 0.025(3) 0.002(2)
C27 0.038(3) 0.059(4) 0.117(5) 0.044(3) 0.032(3) 0.003(3)
C26 0.043(3) 0.049(3) 0.114(5) 0.029(3) 0.042(3) 0.002(3)
C29 0.033(3) 0.059(4) 0.091(4) -0.006(3) 0.018(3) 0.003(3)
C22 0.031(3) 0.046(3) 0.121(5) 0.035(3) 0.030(3) -0.001(2)
C17 0.059(3) 0.067(4) 0.067(4) 0.025(3) 0.024(3) 0.008(3)
C31 0.052(4) 0.055(4) 0.155(6) -0.014(4) 0.054(4) -0.007(3)
C20B 0.033(5) 0.031(6) 0.040(6) 0.000(6) 0.018(6) -0.005(4)
C30 0.034(3) 0.080(4) 0.127(6) -0.025(4) 0.007(3) 0.007(3)
C18 0.094(5) 0.053(4) 0.116(5) 0.019(3) 0.051(4) 0.003(3)
C21B 0.031(7) 0.061(10) 0.072(12) 0.019(8) 0.019(7) -0.001(6)
C21A 0.045(5) 0.032(6) 0.083(9) -0.010(5) 0.029(6) -0.007(4)
C20A 0.020(6) 0.046(11) 0.043(9) 0.006(8) 0.013(8) -0.005(5)

loop_
_atom_type_symbol
_atom_type_description
_atom_type_scat_dispersion_real
_atom_type_scat_dispersion_imag
_atom_type_scat_source
C C 0.0033 0.0016 'International Tables Vol C Tables 4.2.6.8 and 6.1.1.4'
H H 0.0000 0.0000 'International Tables Vol C Tables 4.2.6.8 and 6.1.1.4'
N N 0.0061 0.0033 'International Tables Vol C Tables 4.2.6.8 and 6.1.1.4'
O O 0.0106 0.0060 'International Tables Vol C Tables 4.2.6.8 and 6.1.1.4'
Zn Zn 0.2839 1.4301 'International Tables Vol C Tables 4.2.6.8 and 6.1.1.4'

loop_
_geom_angle_atom_site_label_1
_geom_angle_atom_site_label_2
_geom_angle_atom_site_label_3
_geom_angle
_geom_angle_site_symmetry_1
_geom_angle_site_symmetry_3
_geom_angle_publ_flag
O2 Zn01 O2 127.90(17) . 2_656 ?
O2 Zn01 N1 106.80(12) 2_656 . ?
O2 Zn01 N1 104.99(11) 2_656 2_656 ?
O2 Zn01 N1 104.99(11) . . ?
O2 Zn01 N1 106.80(12) . 2_656 ?
N1 Zn01 N1 102.84(18) 2_656 . ?
C19 O2 Zn01 109.0(2) . . ?
C6 N2 C2 125.8(3) . . ?
C1 N1 Zn01 120.4(3) . . ?
C1 N1 C5 118.8(3) . . ?
C5 N1 Zn01 120.6(3) . . ?
C1 C2 N2 122.5(4) . . ?
C1 C2 C3 118.2(4) . . ?
C3 C2 N2 119.3(3) . . ?
N1 C1 C2 122.4(4) . . ?
C10 C11 C12 121.9(4) . . ?
C11 C10 C9 120.1(4) . . ?
C11 C12 C13 117.1(4) . . ?
C11 C12 C15 122.8(4) . . ?
C13 C12 C15 120.1(4) . . ?
C5 C4 C3 118.9(4) . . ?
N1 C5 C4 122.3(4) . . ?
C10 C9 C7 121.4(4) . . ?
C14 C9 C10 118.2(4) . . ?
C14 C9 C7 120.5(3) . . ?
O1 C6 N2 122.1(4) . . ?
O1 C6 C7 123.1(4) . . ?
N2 C6 C7 114.7(3) . . ?
C14 C13 C12 121.7(4) . . ?
C2 C3 C4 119.4(4) . . ?
C9 C7 C8 111.0(3) . . ?
C6 C7 C9 108.7(3) . . ?
C6 C7 C8 110.9(3) . . ?
O2 C19 C20B 107.5(5) . . ?
O2 C19 C20A 130.2(7) . . ?
O3 C19 O2 122.0(4) . . ?
O3 C19 C20B 130.1(6) . . ?
O3 C19 C20A 107.4(7) . . ?
C13 C14 C9 121.1(4) . . ?
C12 C15 C16 114.2(4) . . ?
C24 C25 C28 119.9(5) . . ?
C26 C25 C24 117.8(4) . . ?
C26 C25 C28 122.3(4) . . ?
C23 C24 C25 120.2(5) . . ?
C17 C16 C15 109.9(4) . . ?
C18 C16 C15 111.6(4) . . ?
C18 C16 C17 111.4(4) . . ?
C22 C23 C24 122.3(5) . . ?
C29 C28 C25 113.7(4) . . ?
C26 C27 C22 120.7(5) . . ?
C27 C26 C25 121.4(5) . . ?
C28 C29 C31 112.3(5) . . ?
C28 C29 C30 109.5(4) . . ?
C31 C29 C30 110.7(4) . . ?
C23 C22 C27 117.6(5) . . ?
C23 C22 C20B 128.7(6) . . ?
C23 C22 C20A 107.8(7) . . ?
C27 C22 C20B 113.4(6) . . ?
C27 C22 C20A 133.5(7) . . ?
C22 C20B C19 108.9(7) . . ?
C21A C20B C19 109.2(8) . . ?
C21A C20B C22 104.7(9) . . ?
C19 C20A C22 105.6(10) . . ?
C21B C20A C19 104.0(12) . . ?
C21B C20A C22 107.4(12) . . ?

loop_
_geom_bond_atom_site_label_1
_geom_bond_atom_site_label_2
_geom_bond_distance
_geom_bond_site_symmetry_2
_geom_bond_publ_flag
Zn01 O2 1.963(3) . ?
Zn01 O2 1.963(3) 2_656 ?
Zn01 N1 2.055(3) 2_656 ?
Zn01 N1 2.055(3) . ?
O2 C19 1.286(5) . ?
O1 C6 1.219(4) . ?
N2 C2 1.403(5) . ?
N2 C6 1.367(5) . ?
O3 C19 1.229(5) . ?
N1 C1 1.337(5) . ?
N1 C5 1.347(5) . ?
C2 C1 1.385(5) . ?
C2 C3 1.387(5) . ?
C11 C10 1.387(5) . ?
C11 C12 1.391(6) . ?
C10 C9 1.397(5) . ?
C12 C13 1.390(5) . ?
C12 C15 1.500(6) . ?
C4 C5 1.368(5) . ?
C4 C3 1.388(5) . ?
C9 C7 1.522(5) . ?
C9 C14 1.389(6) . ?
C6 C7 1.512(5) . ?
C13 C14 1.373(6) . ?
C7 C8 1.524(5) . ?
C19 C20B 1.554(11) . ?
C19 C20A 1.559(16) . ?
C15 C16 1.542(6) . ?
C25 C24 1.393(6) . ?
C25 C28 1.517(6) . ?
C25 C26 1.389(7) . ?
C24 C23 1.386(7) . ?
C16 C17 1.524(7) . ?
C16 C18 1.498(7) . ?
C23 C22 1.370(7) . ?
C28 C29 1.514(7) . ?
C27 C26 1.382(7) . ?
C27 C22 1.398(7) . ?
C29 C31 1.516(7) . ?
C29 C30 1.543(7) . ?
C22 C20B 1.527(12) . ?
C22 C20A 1.587(16) . ?
C20B C21A 1.520(17) . ?
C21B C20A 1.52(2) . ?
